data_1502615
loop_
_publ_author_name
'Yagishita, Fumitoshi'
'Sakamoto, Masami'
'Mino, Takashi'
'Fujita, Tsutomu'

_publ_section_title
;
 Asymmetric intramolecular cyclobutane formation via photochemical
 reaction of N,N-diallyl-2-quinolone-3-carboxamide using a chiral
 crystalline environment.
;
_journal_issue 23
_journal_name_full 'Organic letters'
_journal_page_first 6168
_journal_page_last 6171
_journal_paper_doi 10.1021/ol2028652
_journal_volume 13
_journal_year 2011
_chemical_formula_sum 'C20 H24 N2 O2'
_chemical_formula_weight 324.41
_chemical_name_systematic
; 
 ? 
;
_space_group_IT_number 4
_symmetry_cell_setting monoclinic
_symmetry_space_group_name_Hall 'P 2yb'
_symmetry_space_group_name_H-M 'P 1 21 1'
_atom_sites_solution_hydrogens geom
_atom_sites_solution_primary direct
_atom_sites_solution_secondary difmap
_audit_creation_method SHELXL-97
_cell_angle_alpha 90.00
_cell_angle_beta 93.732(2)
_cell_angle_gamma 90.00
_cell_formula_units_Z 2
_cell_length_a 8.8113(15)
_cell_length_b 7.6399(13)
_cell_length_c 13.258(2)
_cell_measurement_reflns_used 3176
_cell_measurement_temperature 173
_cell_measurement_theta_max 28.21
_cell_measurement_theta_min 2.32
_cell_volume 890.6(3)
_computing_cell_refinement 'Bruker SAINT'
_computing_data_collection 'Bruker APEX2'
_computing_data_reduction 'Bruker SAINT'
_computing_molecular_graphics 'Bruker SHELXTL'
_computing_publication_material 'Bruker SHELXTL'
_computing_structure_refinement 'SHELXL-97 (Sheldrick, 2008)'
_computing_structure_solution 'SHELXS-97 (Sheldrick, 2008)'
_diffrn_ambient_temperature 173
_diffrn_detector_area_resol_mean 8.333
_diffrn_measured_fraction_theta_full 0.993
_diffrn_measured_fraction_theta_max 0.911
_diffrn_measurement_device_type 'Bruker APEX-II CCD'
_diffrn_measurement_method '\f and \w scans'
_diffrn_radiation_monochromator graphite
_diffrn_radiation_source 'fine-focus sealed tube'
_diffrn_radiation_type MoK\a
_diffrn_radiation_wavelength 0.71073
_diffrn_reflns_av_R_equivalents 0.0176
_diffrn_reflns_av_sigmaI/netI 0.0262
_diffrn_reflns_limit_h_max 8
_diffrn_reflns_limit_h_min -11
_diffrn_reflns_limit_k_max 9
_diffrn_reflns_limit_k_min -10
_diffrn_reflns_limit_l_max 17
_diffrn_reflns_limit_l_min -17
_diffrn_reflns_number 5045
_diffrn_reflns_theta_full 25.50
_diffrn_reflns_theta_max 28.43
_diffrn_reflns_theta_min 2.32
_exptl_absorpt_coefficient_mu 0.078
_exptl_absorpt_correction_T_max 0.9807
_exptl_absorpt_correction_T_min 0.9618
_exptl_absorpt_correction_type empirical
_exptl_absorpt_process_details 'SADABS Sheldrick 1997'
_exptl_crystal_colour colourless
_exptl_crystal_density_diffrn 1.210
_exptl_crystal_density_method 'not measured'
_exptl_crystal_description prismatic
_exptl_crystal_F_000 348
_exptl_crystal_size_max 0.50
_exptl_crystal_size_mid 0.45
_exptl_crystal_size_min 0.25
_refine_diff_density_max 0.253
_refine_diff_density_min -0.197
_refine_diff_density_rms 0.039
_refine_ls_abs_structure_details 'Flack H D (1983), Acta Cryst. A39, 876-881'
_refine_ls_abs_structure_Flack 1.2(9)
_refine_ls_extinction_method none
_refine_ls_goodness_of_fit_ref 1.026
_refine_ls_hydrogen_treatment constr
_refine_ls_matrix_type full
_refine_ls_number_parameters 219
_refine_ls_number_reflns 3543
_refine_ls_number_restraints 1
_refine_ls_restrained_S_all 1.026
_refine_ls_R_factor_all 0.0350
_refine_ls_R_factor_gt 0.0332
_refine_ls_shift/su_max 0.001
_refine_ls_shift/su_mean 0.000
_refine_ls_structure_factor_coef Fsqd
_refine_ls_weighting_details 'calc w=1/[\s^2^(Fo^2^)+(0.0554P)^2^+0.1091P] where P=(Fo^2^+2Fc^2^)/3'
_refine_ls_weighting_scheme calc
_refine_ls_wR_factor_gt 0.0884
_refine_ls_wR_factor_ref 0.0903
_reflns_number_gt 3404
_reflns_number_total 3543
_reflns_threshold_expression >2sigma(I)
_cod_data_source_file ol2028652_si_004.cif
_cod_data_source_block saka120_p21_re
_cod_depositor_comments
;
The following automatic conversions were performed:

'_symmetry_cell_setting' value 'Monoclinic' changed to 'monoclinic'
according to /home/saulius/struct/CIF-dictionaries/cif_core.dic
dictionary named 'cif_core.dic' version 2.4.1 from 2010-06-29.

Automatic conversion script
Id: cif_fix_values 1715 2011-07-08 13:25:40Z adriana 
;
_cod_original_sg_symbol_H-M P2(1)
_cod_database_code 1502615

loop_
_symmetry_equiv_pos_as_xyz
'x, y, z'
'-x, y+1/2, -z'

loop_
_atom_site_label
_atom_site_type_symbol
_atom_site_fract_x
_atom_site_fract_y
_atom_site_fract_z
_atom_site_U_iso_or_equiv
_atom_site_adp_type
_atom_site_occupancy
_atom_site_symmetry_multiplicity
_atom_site_calc_flag
_atom_site_refinement_flags
C1 C 0.44305(13) 0.06305(17) 0.72047(9) 0.0201(2) Uani 1 1 d .
C2 C 0.56472(13) 0.16574(16) 0.77200(9) 0.0191(2) Uani 1 1 d .
C3 C 0.54908(14) 0.24679(16) 0.86171(9) 0.0209(3) Uani 1 1 d .
C4 C 0.40251(15) 0.24160(16) 0.90511(9) 0.0212(3) Uani 1 1 d .
C5 C 0.37480(16) 0.33142(18) 0.99505(10) 0.0271(3) Uani 1 1 d .
H5 H 0.4559 0.3927 1.0301 0.033 Uiso 1 1 calc R
C6 C 0.23354(18) 0.3325(2) 1.03319(11) 0.0330(3) Uani 1 1 d .
H6 H 0.2170 0.3939 1.0938 0.040 Uiso 1 1 calc R
C7 C 0.11483(17) 0.2425(2) 0.98174(11) 0.0353(3) Uani 1 1 d .
H7 H 0.0169 0.2435 1.0077 0.042 Uiso 1 1 calc R
C8 C 0.13650(15) 0.1518(2) 0.89372(10) 0.0294(3) Uani 1 1 d .
H8 H 0.0540 0.0912 0.8597 0.035 Uiso 1 1 calc R
C9 C 0.28129(14) 0.14935(17) 0.85456(9) 0.0212(3) Uani 1 1 d .
C10 C 0.67859(16) 0.3438(2) 0.91619(11) 0.0310(3) Uani 1 1 d .
H10A H 0.7708 0.3293 0.8795 0.047 Uiso 1 1 calc R
H10B H 0.6961 0.2969 0.9848 0.047 Uiso 1 1 calc R
H10C H 0.6532 0.4685 0.9198 0.047 Uiso 1 1 calc R
C11 C 0.18369(14) -0.05182(19) 0.71645(10) 0.0257(3) Uani 1 1 d .
H11A H 0.2094 -0.0786 0.6465 0.031 Uiso 1 1 calc R
H11B H 0.0875 0.0155 0.7125 0.031 Uiso 1 1 calc R
C12 C 0.15941(18) -0.2224(2) 0.77197(12) 0.0368(3) Uani 1 1 d .
H12A H 0.1298 -0.1951 0.8410 0.044 Uiso 1 1 calc R
H12B H 0.0739 -0.2864 0.7366 0.044 Uiso 1 1 calc R
C13 C 0.2975(2) -0.3406(3) 0.77977(16) 0.0502(5) Uani 1 1 d .
H13A H 0.3279 -0.3683 0.7118 0.075 Uiso 1 1 calc R
H13B H 0.2726 -0.4490 0.8146 0.075 Uiso 1 1 calc R
H13C H 0.3813 -0.2809 0.8180 0.075 Uiso 1 1 calc R
C14 C 0.71389(14) 0.16380(17) 0.72215(9) 0.0199(2) Uani 1 1 d .
C15 C 0.60758(16) 0.38424(19) 0.59871(10) 0.0277(3) Uani 1 1 d .
H15A H 0.5086 0.3453 0.6221 0.033 Uiso 1 1 calc R
H15B H 0.6026 0.3736 0.5241 0.033 Uiso 1 1 calc R
C16 C 0.63197(18) 0.5728(2) 0.62702(12) 0.0366(3) Uani 1 1 d .
H16 H 0.5652 0.6559 0.5945 0.044 Uiso 1 1 calc R
C17 C 0.7365(2) 0.6334(2) 0.69228(15) 0.0465(4) Uani 1 1 d .
H17A H 0.8059 0.5553 0.7268 0.056 Uiso 1 1 calc R
H17B H 0.7430 0.7556 0.7052 0.056 Uiso 1 1 calc R
C18 C 0.87033(16) 0.27035(19) 0.59197(11) 0.0293(3) Uani 1 1 d .
H18A H 0.9553 0.2572 0.6441 0.035 Uiso 1 1 calc R
H18B H 0.8817 0.3857 0.5593 0.035 Uiso 1 1 calc R
C19 C 0.88372(18) 0.1305(2) 0.51411(12) 0.0363(3) Uani 1 1 d .
H19 H 0.9691 0.1358 0.4740 0.044 Uiso 1 1 calc R
C20 C 0.78778(18) 0.0009(3) 0.49631(12) 0.0421(4) Uani 1 1 d .
H20A H 0.7008 -0.0096 0.5346 0.050 Uiso 1 1 calc R
H20B H 0.8054 -0.0824 0.4451 0.050 Uiso 1 1 calc R
N1 N 0.30578(12) 0.05792(15) 0.76550(8) 0.0210(2) Uani 1 1 d .
N2 N 0.72730(12) 0.26891(14) 0.64177(8) 0.0224(2) Uani 1 1 d .
O1 O 0.46246(10) -0.01505(14) 0.64100(7) 0.0281(2) Uani 1 1 d .
O2 O 0.81881(10) 0.06916(13) 0.75580(7) 0.0255(2) Uani 1 1 d .

loop_
_atom_site_aniso_label
_atom_site_aniso_U_11
_atom_site_aniso_U_22
_atom_site_aniso_U_33
_atom_site_aniso_U_23
_atom_site_aniso_U_13
_atom_site_aniso_U_12
C1 0.0206(5) 0.0205(6) 0.0191(5) 0.0000(5) 0.0016(4) -0.0014(5)
C2 0.0176(5) 0.0197(6) 0.0202(5) 0.0020(5) 0.0025(4) -0.0002(5)
C3 0.0231(6) 0.0198(6) 0.0195(5) 0.0013(5) -0.0003(5) 0.0000(5)
C4 0.0244(6) 0.0211(6) 0.0183(5) 0.0003(5) 0.0020(5) 0.0032(5)
C5 0.0325(7) 0.0272(7) 0.0215(6) -0.0047(5) 0.0011(5) 0.0025(5)
C6 0.0382(7) 0.0382(8) 0.0230(6) -0.0080(6) 0.0057(6) 0.0089(6)
C7 0.0269(7) 0.0494(10) 0.0304(7) -0.0057(7) 0.0090(6) 0.0092(6)
C8 0.0218(6) 0.0395(8) 0.0272(6) -0.0051(6) 0.0033(5) 0.0024(6)
C9 0.0225(6) 0.0227(6) 0.0183(5) 0.0008(5) 0.0021(5) 0.0035(5)
C10 0.0277(6) 0.0369(8) 0.0283(6) -0.0093(6) 0.0017(5) -0.0077(6)
C11 0.0196(6) 0.0331(7) 0.0243(6) -0.0053(5) -0.0002(5) -0.0033(5)
C12 0.0366(8) 0.0359(8) 0.0383(8) -0.0017(7) 0.0061(6) -0.0115(6)
C13 0.0591(11) 0.0363(9) 0.0545(10) 0.0081(8) -0.0009(9) 0.0016(8)
C14 0.0196(5) 0.0207(6) 0.0194(5) -0.0009(5) 0.0023(4) -0.0025(5)
C15 0.0272(6) 0.0296(7) 0.0264(6) 0.0087(6) 0.0017(5) 0.0033(5)
C16 0.0408(8) 0.0265(7) 0.0430(8) 0.0109(7) 0.0075(6) 0.0098(6)
C17 0.0574(11) 0.0258(7) 0.0567(10) -0.0006(8) 0.0068(9) -0.0008(7)
C18 0.0256(6) 0.0293(7) 0.0344(7) 0.0086(6) 0.0131(5) -0.0002(5)
C19 0.0340(7) 0.0417(8) 0.0349(7) 0.0041(7) 0.0147(6) 0.0095(7)
C20 0.0399(8) 0.0497(10) 0.0375(8) -0.0091(8) 0.0086(6) 0.0081(7)
N1 0.0193(5) 0.0246(5) 0.0191(5) -0.0024(4) 0.0018(4) -0.0006(4)
N2 0.0205(5) 0.0230(5) 0.0244(5) 0.0047(5) 0.0061(4) 0.0016(4)
O1 0.0257(4) 0.0352(5) 0.0242(4) -0.0097(4) 0.0068(4) -0.0048(4)
O2 0.0207(4) 0.0273(5) 0.0282(4) 0.0050(4) 0.0012(3) 0.0030(4)

loop_
_atom_type_symbol
_atom_type_description
_atom_type_scat_dispersion_real
_atom_type_scat_dispersion_imag
_atom_type_scat_source
C C 0.0033 0.0016 'International Tables Vol C Tables 4.2.6.8 and 6.1.1.4'
H H 0.0000 0.0000 'International Tables Vol C Tables 4.2.6.8 and 6.1.1.4'
N N 0.0061 0.0033 'International Tables Vol C Tables 4.2.6.8 and 6.1.1.4'
O O 0.0106 0.0060 'International Tables Vol C Tables 4.2.6.8 and 6.1.1.4'

loop_
_geom_angle_atom_site_label_1
_geom_angle_atom_site_label_2
_geom_angle_atom_site_label_3
_geom_angle
O1 C1 N1 121.94(11)
O1 C1 C2 121.41(11)
N1 C1 C2 116.66(10)
C3 C2 C1 122.81(11)
C3 C2 C14 121.99(11)
C1 C2 C14 115.04(10)
C2 C3 C4 118.70(11)
C2 C3 C10 121.91(12)
C4 C3 C10 119.38(11)
C9 C4 C5 118.48(12)
C9 C4 C3 119.46(10)
C5 C4 C3 122.03(11)
C6 C5 C4 121.66(13)
C6 C5 H5 119.2
C4 C5 H5 119.2
C5 C6 C7 119.10(13)
C5 C6 H6 120.4
C7 C6 H6 120.4
C8 C7 C6 121.39(13)
C8 C7 H7 119.3
C6 C7 H7 119.3
C7 C8 C9 119.76(13)
C7 C8 H8 120.1
C9 C8 H8 120.1
N1 C9 C8 120.68(12)
N1 C9 C4 119.72(11)
C8 C9 C4 119.60(11)
C3 C10 H10A 109.5
C3 C10 H10B 109.5
H10A C10 H10B 109.5
C3 C10 H10C 109.5
H10A C10 H10C 109.5
H10B C10 H10C 109.5
N1 C11 C12 113.22(11)
N1 C11 H11A 108.9
C12 C11 H11A 108.9
N1 C11 H11B 108.9
C12 C11 H11B 108.9
H11A C11 H11B 107.7
C13 C12 C11 114.03(14)
C13 C12 H12A 108.7
C11 C12 H12A 108.7
C13 C12 H12B 108.7
C11 C12 H12B 108.7
H12A C12 H12B 107.6
C12 C13 H13A 109.5
C12 C13 H13B 109.5
H13A C13 H13B 109.5
C12 C13 H13C 109.5
H13A C13 H13C 109.5
H13B C13 H13C 109.5
O2 C14 N2 122.25(12)
O2 C14 C2 120.05(11)
N2 C14 C2 117.70(11)
N2 C15 C16 113.14(12)
N2 C15 H15A 109.0
C16 C15 H15A 109.0
N2 C15 H15B 109.0
C16 C15 H15B 109.0
H15A C15 H15B 107.8
C17 C16 C15 126.10(14)
C17 C16 H16 117.0
C15 C16 H16 117.0
C16 C17 H17A 120.0
C16 C17 H17B 120.0
H17A C17 H17B 120.0
N2 C18 C19 114.57(12)
N2 C18 H18A 108.6
C19 C18 H18A 108.6
N2 C18 H18B 108.6
C19 C18 H18B 108.6
H18A C18 H18B 107.6
C20 C19 C18 125.72(14)
C20 C19 H19 117.1
C18 C19 H19 117.1
C19 C20 H20A 120.0
C19 C20 H20B 120.0
H20A C20 H20B 120.0
C1 N1 C9 122.45(10)
C1 N1 C11 117.19(10)
C9 N1 C11 120.35(10)
C14 N2 C18 119.03(11)
C14 N2 C15 124.80(11)
C18 N2 C15 116.17(10)

loop_
_geom_bond_atom_site_label_1
_geom_bond_atom_site_label_2
_geom_bond_distance
C1 O1 1.2323(15)
C1 N1 1.3838(15)
C1 C2 1.4616(16)
C2 C3 1.3559(17)
C2 C14 1.5091(17)
C3 C4 1.4482(18)
C3 C10 1.5054(17)
C4 C9 1.4119(17)
C4 C5 1.4108(18)
C5 C6 1.374(2)
C5 H5 0.9500
C6 C7 1.393(2)
C6 H6 0.9500
C7 C8 1.381(2)
C7 H7 0.9500
C8 C9 1.4084(18)
C8 H8 0.9500
C9 N1 1.4007(16)
C10 H10A 0.9800
C10 H10B 0.9800
C10 H10C 0.9800
C11 N1 1.4806(16)
C11 C12 1.519(2)
C11 H11A 0.9900
C11 H11B 0.9900
C12 C13 1.513(3)
C12 H12A 0.9900
C12 H12B 0.9900
C13 H13A 0.9800
C13 H13B 0.9800
C13 H13C 0.9800
C14 O2 1.2340(16)
C14 N2 1.3457(16)
C15 N2 1.4617(16)
C15 C16 1.501(2)
C15 H15A 0.9900
C15 H15B 0.9900
C16 C17 1.306(2)
C16 H16 0.9500
C17 H17A 0.9500
C17 H17B 0.9500
C18 N2 1.4603(17)
C18 C19 1.496(2)
C18 H18A 0.9900
C18 H18B 0.9900
C19 C20 1.313(2)
C19 H19 0.9500
C20 H20A 0.9500
C20 H20B 0.9500

loop_
_geom_torsion_atom_site_label_1
_geom_torsion_atom_site_label_2
_geom_torsion_atom_site_label_3
_geom_torsion_atom_site_label_4
_geom_torsion
O1 C1 C2 C3 -177.03(12)
N1 C1 C2 C3 2.84(17)
O1 C1 C2 C14 -1.56(17)
N1 C1 C2 C14 178.31(10)
C1 C2 C3 C4 -4.34(18)
C14 C2 C3 C4 -179.49(11)
C1 C2 C3 C10 176.66(12)
C14 C2 C3 C10 1.50(19)
C2 C3 C4 C9 1.52(17)
C10 C3 C4 C9 -179.45(12)
C2 C3 C4 C5 -176.17(12)
C10 C3 C4 C5 2.86(18)
C9 C4 C5 C6 -0.8(2)
C3 C4 C5 C6 176.92(13)
C4 C5 C6 C7 0.1(2)
C5 C6 C7 C8 0.3(2)
C6 C7 C8 C9 0.0(2)
C7 C8 C9 N1 179.90(13)
C7 C8 C9 C4 -0.8(2)
C5 C4 C9 N1 -179.53(12)
C3 C4 C9 N1 2.70(17)
C5 C4 C9 C8 1.12(18)
C3 C4 C9 C8 -176.65(12)
N1 C11 C12 C13 -60.71(17)
C3 C2 C14 O2 74.33(17)
C1 C2 C14 O2 -101.17(13)
C3 C2 C14 N2 -105.06(14)
C1 C2 C14 N2 79.44(14)
N2 C15 C16 C17 -7.8(2)
N2 C18 C19 C20 -7.8(2)
O1 C1 N1 C9 -178.51(12)
C2 C1 N1 C9 1.62(16)
O1 C1 N1 C11 2.44(18)
C2 C1 N1 C11 -177.43(11)
C8 C9 N1 C1 175.03(12)
C4 C9 N1 C1 -4.31(17)
C8 C9 N1 C11 -5.95(18)
C4 C9 N1 C11 174.71(11)
C12 C11 N1 C1 104.73(13)
C12 C11 N1 C9 -74.33(15)
O2 C14 N2 C18 0.49(19)
C2 C14 N2 C18 179.87(11)
O2 C14 N2 C15 -179.76(13)
C2 C14 N2 C15 -0.39(18)
C19 C18 N2 C14 85.19(15)
C19 C18 N2 C15 -94.57(15)
C16 C15 N2 C14 102.94(16)
C16 C15 N2 C18 -77.31(16)
